data_7120015
loop_
_publ_author_name
'Lee, Heui Beom'
'Tsui, Emily Y.'
'Agapie, Theodor'

_publ_section_title
;
 CaMn4O2 model of the biological Oxygen Evolving Complex: Synthesis by
 cluster expansion on low symmetry ligand
;
_journal_name_full 'Chem. Commun.'
_journal_paper_doi 10.1039/C7CC02313H
_journal_year 2017
_chemical_formula_moiety 'C116 H84 Ca Mn4 N4 O17, 2(C H2 Cl2), 0.5(C4 H8 O)'
_chemical_formula_sum 'C120 H92 Ca Cl4 Mn4 N4 O17.5'
_chemical_formula_weight 2271.61
_chemical_name_systematic
;
 ?
;
_space_group_crystal_system triclinic
_space_group_IT_number 2
_space_group_name_Hall '-P 1'
_space_group_name_H-M_alt 'P -1'
_symmetry_space_group_name_Hall '-P 1'
_symmetry_space_group_name_H-M 'P -1'
_atom_sites_solution_hydrogens geom
_atom_sites_solution_primary dual
_audit_creation_date 2017-03-26
_audit_creation_method
;
Olex2 1.2
(compiled 2017.03.02 svn.r3394 for OlexSys, GUI svn.r5324)
;
_audit_update_record
;
2017-03-27 deposited with the CCDC.
2017-04-25 downloaded from the CCDC.
;
_cell_angle_alpha 88.2880(10)
_cell_angle_beta 81.0900(10)
_cell_angle_gamma 87.5960(10)
_cell_formula_units_Z 2
_cell_length_a 14.8017(4)
_cell_length_b 16.3782(5)
_cell_length_c 21.9258(6)
_cell_measurement_reflns_used 9512
_cell_measurement_temperature 100(2)
_cell_measurement_theta_max 30.19
_cell_measurement_theta_min 2.51
_cell_volume 5245.1(3)
_computing_cell_refinement 'SAINT v8.34A (Bruker, 2013)'
_computing_data_reduction 'SAINT v8.34A (Bruker, 2013)'
_computing_molecular_graphics 'Olex2 (Dolomanov et al., 2009)'
_computing_publication_material 'Olex2 (Dolomanov et al., 2009)'
_computing_structure_refinement 'ShelXL (Sheldrick, 2015)'
_computing_structure_solution 'ShelXT (Sheldrick, 2015)'
_diffrn_ambient_temperature 100.0
_diffrn_detector_area_resol_mean 10.24
_diffrn_measured_fraction_theta_full 0.999
_diffrn_measured_fraction_theta_max 0.995
_diffrn_measurement_device_type 'Bruker D8 VENTURE Kappa Duo PHOTON 100 CMOS'
_diffrn_measurement_method '\f and \w scans'
_diffrn_radiation_type MoK\a
_diffrn_radiation_wavelength 0.71073
_diffrn_reflns_av_R_equivalents 0.0567
_diffrn_reflns_av_unetI/netI 0.0615
_diffrn_reflns_Laue_measured_fraction_full 0.999
_diffrn_reflns_Laue_measured_fraction_max 0.995
_diffrn_reflns_limit_h_max 21
_diffrn_reflns_limit_h_min -21
_diffrn_reflns_limit_k_max 23
_diffrn_reflns_limit_k_min -23
_diffrn_reflns_limit_l_max 31
_diffrn_reflns_limit_l_min -31
_diffrn_reflns_number 161254
_diffrn_reflns_point_group_measured_fraction_full 0.999
_diffrn_reflns_point_group_measured_fraction_max 0.995
_diffrn_reflns_theta_full 25.242
_diffrn_reflns_theta_max 30.523
_diffrn_reflns_theta_min 2.204
_diffrn_source 'I\mS HB micro-focus sealed tube'
_diffrn_standards_number 0
_exptl_absorpt_coefficient_mu 0.693
_exptl_absorpt_correction_T_max 0.7461
_exptl_absorpt_correction_T_min 0.7097
_exptl_absorpt_correction_type multi-scan
_exptl_absorpt_process_details
'SADABS-2014/5 (Bruker,2014/5) was used for absorption correction. wR2(int) was 0.0670 before and 0.0526 after correction. The Ratio of minimum to maximum transmission is 0.9512. The \l/2 correction factor is 0.00150.'
_exptl_crystal_colour orange
_exptl_crystal_colour_primary orange
_exptl_crystal_density_diffrn 1.438
_exptl_crystal_description blade
_exptl_crystal_F_000 2336
_exptl_crystal_size_max 0.1
_exptl_crystal_size_mid 0.05
_exptl_crystal_size_min 0.05
_exptl_transmission_factor_max 0.7461
_exptl_transmission_factor_min 0.7097
_refine_diff_density_max 2.223
_refine_diff_density_min -1.841
_refine_diff_density_rms 0.126
_refine_ls_extinction_method none
_refine_ls_goodness_of_fit_ref 1.025
_refine_ls_hydrogen_treatment constr
_refine_ls_matrix_type full
_refine_ls_number_parameters 1362
_refine_ls_number_reflns 31911
_refine_ls_number_restraints 26
_refine_ls_restrained_S_all 1.025
_refine_ls_R_factor_all 0.1157
_refine_ls_R_factor_gt 0.0745
_refine_ls_shift/su_max 0.189
_refine_ls_shift/su_mean 0.001
_refine_ls_structure_factor_coef Fsqd
_refine_ls_weighting_details 'w=1/[\s^2^(Fo^2^)+(0.0956P)^2^+15.6342P] where P=(Fo^2^+2Fc^2^)/3'
_refine_ls_weighting_scheme calc
_refine_ls_wR_factor_gt 0.1886
_refine_ls_wR_factor_ref 0.2124
_reflns_Friedel_coverage 0.000
_reflns_number_gt 22245
_reflns_number_total 31911
_reflns_threshold_expression 'I > 2\s(I)'
_cod_data_source_file c7cc02313h2.cif
_cod_data_source_block 5
_cod_original_formula_sum 'C120 H92 Ca Cl4 Mn4 N4 O17.50'
_cod_database_code 7120015
_shelxl_version_number 2014-3
_shelx_space_group_comment
;
The symmetry employed for this shelxl refinement is uniquely defined
by the following loop, which should always be used as a source of
symmetry information in preference to the above space-group names.
They are only intended as comments.
;
_olex2_refinement_description
;
1. Fixed Uiso
 At 1.2 times of:
  All C(H) groups, All C(H,H) groups, All C(H,H,H,H) groups
2. Restrained distances
 Cl2-C117 = Cl1-C117 = Cl3-C117 = Cl4-C117
 1.7 with sigma of 0.0001
 O18-C120 = O18-C123
 1.54 with sigma of 0.0001
 C121-C120 = C122-C123
 1.57 with sigma of 0.0001
 C121-C122
 1.48 with sigma of 0.0001
3. Uiso/Uaniso restraints and constraints
O18 \\sim C123 \\sim C120 \\sim H12A \\sim H12B \\sim C122 \\sim H12C \\sim
H12D \\sim C121 \\sim H12G \\sim H12H \\sim H12E \\sim H12F \\sim O18 \\sim
C123 \\sim O18 \\sim C120 \\sim C123 \\sim H12A \\sim C123 \\sim H12B \\sim
C123 \\sim C122 \\sim C120 \\sim H12C \\sim C120 \\sim H12D \\sim C121 \\sim
C120 \\sim C122 \\sim C121 \\sim C122 \\sim H12G \\sim C122 \\sim H12H \\sim
C121 \\sim H12E \\sim C121 \\sim H12F: within 1.7A with sigma of 0.04 and sigma
for terminal atoms of 0.08
4. Others
 Sof(H11K)=Sof(H11L)=Sof(Cl3)=Sof(Cl1)=1-FVAR(1)
 Sof(H11I)=Sof(H11J)=Sof(Cl4)=Sof(Cl2)=FVAR(1)
 Sof(C118)=Sof(H11O)=Sof(H11P)=1-FVAR(2)
 Sof(C119)=Sof(H11M)=Sof(H11N)=FVAR(2)
 Fixed Sof: O18(0.5) C123(0.5) H12A(0.5) H12B(0.5) C120(0.5) H12C(0.5)
 H12D(0.5) C121(0.5) H12E(0.5) H12F(0.5) C122(0.5) H12G(0.5) H12H(0.5)
5.a Secondary CH2 refined with riding coordinates:
 C115(H11A,H11B), C117(H11I,H11J), C117(H11K,H11L), C113(H11C,H11D), C116(H11E,
 H11F), C114(H11G,H11H), C119(H11M,H11N), C123(H12A,H12B), C120(H12C,H12D),
 C121(H12E,H12F), C122(H12G,H12H), C118(H11O,H11P)
5.b Aromatic/amide H refined with riding coordinates:
 C9(H9), C11(H11), C13(H13), C47(H47), C56(H56), C44(H44), C57(H57), C82(H82),
 C60(H60), C50(H50), C53(H53), C15(H15), C35(H35), C3(H3), C42(H42), C45(H45),
 C86(H86), C16(H16), C39(H39), C30(H30), C76(H76), C34(H34), C46(H46), C58(H58),
  C6(H6), C59(H59), C32(H32), C27(H27), C40(H40), C41(H41), C51(H51), C17(H17),
 C5(H5), C83(H83), C52(H52), C18(H18), C79(H79), C85(H85), C77(H77), C63(H63),
 C29(H29), C4(H4), C25(H25), C84(H84), C33(H33), C28(H28), C78(H78), C89(H89),
 C22(H22), C69(H69), C73(H73), C95(H95), C102(H102), C72(H72), C24(H24),
 C23(H23), C99(H99), C96(H96), C70(H70), C66(H66), C64(H64), C90(H90), C97(H97),
  C92(H92), C98(H98), C108(H108), C71(H71), C91(H91), C65(H65), C103(H103),
 C109(H109), C104(H104), C105(H105), C112(H112), C110(H110), C111(H111)
;
_olex2_submission_special_instructions 'No special instructions were received'

loop_
_space_group_symop_operation_xyz
'x, y, z'
'-x, -y, -z'

loop_
_atom_site_label
_atom_site_type_symbol
_atom_site_fract_x
_atom_site_fract_y
_atom_site_fract_z
_atom_site_U_iso_or_equiv
_atom_site_adp_type
_atom_site_occupancy
_atom_site_site_symmetry_order
_atom_site_calc_flag
_atom_site_refinement_flags_posn
_atom_site_refinement_flags_adp
_atom_site_refinement_flags_occupancy
_atom_site_disorder_assembly
_atom_site_disorder_group
Mn2 Mn 0.55730(3) 0.75272(3) 0.70813(2) 0.01436(10) Uani 1 1 d . . . . .
Mn3 Mn 0.70343(3) 0.76936(3) 0.81477(2) 0.01707(10) Uani 1 1 d . . . . .
Mn1 Mn 0.73715(3) 0.85942(3) 0.68502(2) 0.01522(10) Uani 1 1 d . . . . .
Mn4 Mn 0.74162(3) 0.64190(3) 0.73380(2) 0.01720(10) Uani 1 1 d . . . . .
Ca1 Ca 0.61813(5) 0.58391(4) 0.86487(3) 0.02284(14) Uani 1 1 d . . . . .
O1 O 0.69327(14) 0.74849(13) 0.73108(10) 0.0153(4) Uani 1 1 d . . . . .
O13 O 0.62899(15) 0.70145(13) 0.62082(10) 0.0174(4) Uani 1 1 d . . . . .
O3 O 0.59604(14) 0.87539(13) 0.68236(9) 0.0151(4) Uani 1 1 d . . . . .
O4 O 0.71615(15) 0.88271(13) 0.78794(10) 0.0169(4) Uani 1 1 d . . . . .
O14 O 0.74305(16) 0.61840(14) 0.64573(10) 0.0204(5) Uani 1 1 d . . . . .
O8 O 0.59410(16) 0.57917(15) 0.76274(11) 0.0226(5) Uani 1 1 d . . . . .
O10 O 0.79956(17) 0.53392(14) 0.74457(11) 0.0241(5) Uani 1 1 d . . . . .
O5 O 0.53032(16) 0.76274(14) 0.81099(11) 0.0217(5) Uani 1 1 d . . . . .
O7 O 0.48393(16) 0.64070(14) 0.71726(11) 0.0212(5) Uani 1 1 d . . . . .
O15 O 0.67179(18) 0.78222(16) 0.90608(11) 0.0258(5) Uani 1 1 d . . . . .
O12 O 0.86675(16) 0.80001(15) 0.64839(11) 0.0242(5) Uani 1 1 d . . . . .
O2 O 0.72849(15) 0.65964(14) 0.81783(10) 0.0190(4) Uani 1 1 d . . . . .
O11 O 0.87996(16) 0.69036(15) 0.71082(11) 0.0239(5) Uani 1 1 d . . . . .
O16 O 0.6483(2) 0.65535(18) 0.94561(12) 0.0331(6) Uani 1 1 d . . . . .
N2 N 0.71906(19) 0.87569(16) 0.58167(13) 0.0199(5) Uani 1 1 d . . . . .
O9 O 0.7364(2) 0.48883(17) 0.83791(13) 0.0339(6) Uani 1 1 d . . . . .
O6 O 0.4840(2) 0.66140(18) 0.87699(13) 0.0346(6) Uani 1 1 d . . . . .
N1 N 0.45122(18) 0.80591(17) 0.65310(12) 0.0185(5) Uani 1 1 d . . . . .
N3 N 0.7960(2) 0.97877(18) 0.69980(13) 0.0229(6) Uani 1 1 d . . . . .
N4 N 0.8468(2) 0.7981(2) 0.82600(13) 0.0254(6) Uani 1 1 d . . . . .
C8 C 0.4412(2) 0.9143(2) 0.82993(15) 0.0192(6) Uani 1 1 d . . . . .
C49 C 0.7286(2) 0.63707(18) 0.54032(14) 0.0172(6) Uani 1 1 d . . . . .
C48 C 0.6957(2) 0.65363(18) 0.60760(14) 0.0162(6) Uani 1 1 d . . . . .
C74 C 0.5192(2) 0.5795(2) 0.74108(14) 0.0188(6) Uani 1 1 d . . . . .
C12 C 0.5784(2) 0.9801(2) 0.84677(14) 0.0189(6) Uani 1 1 d . . . . .
C43 C 0.6310(2) 0.88380(18) 0.57283(15) 0.0187(6) Uani 1 1 d . . . . .
C9 C 0.4457(2) 0.9535(2) 0.77251(15) 0.0218(7) Uani 1 1 d . . . . .
H9 H 0.4000 0.9451 0.7475 0.026 Uiso 1 1 calc R . . . .
C54 C 0.6692(2) 0.62780(19) 0.49748(15) 0.0190(6) Uani 1 1 d . . . . .
C38 C 0.4684(2) 0.87989(19) 0.62694(14) 0.0179(6) Uani 1 1 d . . . . .
C7 C 0.3664(2) 0.8591(2) 0.85602(15) 0.0229(7) Uani 1 1 d . . . . .
C61 C 0.9050(2) 0.7338(2) 0.66390(15) 0.0213(6) Uani 1 1 d . . . . .
C11 C 0.5812(2) 1.0204(2) 0.78959(15) 0.0204(6) Uani 1 1 d . . . . .
H11 H 0.6273 1.0585 0.7765 0.025 Uiso 1 1 calc R . . . .
C13 C 0.5082(2) 0.9279(2) 0.86670(15) 0.0198(6) Uani 1 1 d . . . . .
H13 H 0.5055 0.9008 0.9058 0.024 Uiso 1 1 calc R . . . .
C47 C 0.7823(3) 0.8526(2) 0.53396(16) 0.0247(7) Uani 1 1 d . . . . .
H47 H 0.8444 0.8466 0.5403 0.030 Uiso 1 1 calc R . . . .
C55 C 0.5694(2) 0.61957(19) 0.51560(14) 0.0186(6) Uani 1 1 d . . . . .
C56 C 0.5355(2) 0.5643(2) 0.56228(15) 0.0191(6) Uani 1 1 d . . . . .
H56 H 0.5768 0.5338 0.5842 0.023 Uiso 1 1 calc R . . . .
C10 C 0.5170(2) 1.00537(19) 0.75141(15) 0.0215(6) Uani 1 1 d . . . . .
C62 C 0.9865(2) 0.6998(2) 0.61982(16) 0.0271(8) Uani 1 1 d . . . . .
C44 C 0.6050(3) 0.8682(2) 0.51614(15) 0.0239(7) Uani 1 1 d . . . . .
H44 H 0.5424 0.8735 0.5110 0.029 Uiso 1 1 calc R . . . .
C57 C 0.4423(2) 0.5532(2) 0.57715(16) 0.0226(6) Uani 1 1 d . . . . .
H57 H 0.4201 0.5155 0.6092 0.027 Uiso 1 1 calc R . . . .
C82 C 0.2995(2) 0.6203(2) 0.77978(16) 0.0263(7) Uani 1 1 d . . . . .
H82 H 0.3371 0.6203 0.8112 0.032 Uiso 1 1 calc R . . . .
C14 C 0.6490(2) 0.9925(2) 0.88686(15) 0.0198(6) Uani 1 1 d . . . . .
C20 C 0.7805(2) 0.9315(2) 0.80778(15) 0.0205(6) Uani 1 1 d . . . . .
C81 C 0.3113(2) 0.5579(2) 0.73694(16) 0.0246(7) Uani 1 1 d . . . . .
C60 C 0.5071(3) 0.6631(2) 0.48359(17) 0.0262(7) Uani 1 1 d . . . . .
H60 H 0.5289 0.7006 0.4513 0.031 Uiso 1 1 calc R . . . .
C31 C 0.5321(2) 1.0466(2) 0.68916(16) 0.0228(7) Uani 1 1 d . . . . .
C37 C 0.5644(2) 0.91074(19) 0.63136(14) 0.0172(6) Uani 1 1 d . . . . .
C100 C 0.8018(3) 0.4957(2) 0.79635(16) 0.0258(7) Uani 1 1 d . . . . .
C19 C 0.7428(2) 0.9708(2) 0.87059(15) 0.0230(7) Uani 1 1 d . . . . .
C50 C 0.8225(2) 0.6389(2) 0.52030(17) 0.0246(7) Uani 1 1 d . . . . .
H50 H 0.8628 0.6431 0.5498 0.030 Uiso 1 1 calc R . . . .
C53 C 0.7063(3) 0.6223(2) 0.43489(16) 0.0264(7) Uani 1 1 d . . . . .
H53 H 0.6667 0.6161 0.4053 0.032 Uiso 1 1 calc R . . . .
C21 C 0.8070(2) 0.9978(2) 0.75747(16) 0.0241(7) Uani 1 1 d . . . . .
C87 C 0.6661(2) 0.7282(2) 0.94961(16) 0.0263(7) Uani 1 1 d . . . . .
C15 C 0.6181(2) 1.0260(2) 0.94477(15) 0.0232(7) Uani 1 1 d . . . . .
H15 H 0.5548 1.0399 0.9557 0.028 Uiso 1 1 calc R . . . .
C2 C 0.3830(2) 0.7767(2) 0.87324(15) 0.0253(7) Uani 1 1 d . . . . .
C35 C 0.5824(3) 1.0524(2) 0.57911(16) 0.0259(7) Uani 1 1 d . . . . .
H35 H 0.6014 1.0254 0.5413 0.031 Uiso 1 1 calc R . . . .
C3 C 0.3125(3) 0.7339(3) 0.90861(16) 0.0317(8) Uani 1 1 d . . . . .
H3 H 0.3244 0.6792 0.9217 0.038 Uiso 1 1 calc R . . . .
C42 C 0.3719(2) 0.7716(2) 0.64837(17) 0.0249(7) Uani 1 1 d . . . . .
H42 H 0.3610 0.7185 0.6659 0.030 Uiso 1 1 calc R . . . .
C1 C 0.4728(2) 0.7305(2) 0.85258(15) 0.0226(7) Uani 1 1 d . . . . .
C45 C 0.6710(3) 0.8448(2) 0.46719(16) 0.0287(8) Uani 1 1 d . . . . .
H45 H 0.6544 0.8340 0.4282 0.034 Uiso 1 1 calc R . . . .
C36 C 0.5593(2) 1.0056(2) 0.63339(15) 0.0207(6) Uani 1 1 d . . . . .
C86 C 0.2537(2) 0.5593(3) 0.69211(17) 0.0297(8) Uani 1 1 d . . . . .
H86 H 0.2601 0.5170 0.6629 0.036 Uiso 1 1 calc R . . . .
C16 C 0.6769(3) 1.0395(3) 0.98655(17) 0.0305(8) Uani 1 1 d . . . . .
H16 H 0.6545 1.0628 1.0254 0.037 Uiso 1 1 calc R . . . .
C75 C 0.4735(2) 0.4981(2) 0.74280(15) 0.0209(6) Uani 1 1 d . . . . .
C39 C 0.4036(3) 0.9236(2) 0.59762(17) 0.0273(7) Uani 1 1 d . . . . .
H39 H 0.4157 0.9767 0.5805 0.033 Uiso 1 1 calc R . . . .
C80 C 0.3802(2) 0.4896(2) 0.73875(15) 0.0230(7) Uani 1 1 d . . . . .
C30 C 0.9133(3) 0.7433(3) 0.83561(17) 0.0331(9) Uani 1 1 d . . . . .
H30 H 0.8985 0.6877 0.8433 0.040 Uiso 1 1 calc R . . . .
C76 C 0.5308(3) 0.4285(2) 0.74454(18) 0.0304(8) Uani 1 1 d . . . . .
H76 H 0.5933 0.4346 0.7479 0.037 Uiso 1 1 calc R . . . .
C67 C 1.0516(2) 0.7475(3) 0.58232(17) 0.0326(9) Uani 1 1 d . . . . .
C34 C 0.5782(3) 1.1374(2) 0.57899(18) 0.0321(8) Uani 1 1 d . . . . .
H34 H 0.5945 1.1676 0.5415 0.039 Uiso 1 1 calc R . . . .
C46 C 0.7615(3) 0.8373(2) 0.47600(16) 0.0289(8) Uani 1 1 d . . . . .
H46 H 0.8083 0.8221 0.4431 0.035 Uiso 1 1 calc R . . . .
C58 C 0.3811(2) 0.5972(2) 0.54529(18) 0.0279(7) Uani 1 1 d . . . . .
H58 H 0.3172 0.5897 0.5555 0.033 Uiso 1 1 calc R . . . .
C6 C 0.2777(2) 0.8931(3) 0.87152(17) 0.0301(8) Uani 1 1 d . . . . .
H6 H 0.2645 0.9476 0.8585 0.036 Uiso 1 1 calc R . . . .
C59 C 0.4141(3) 0.6517(2) 0.49872(19) 0.0293(8) Uani 1 1 d . . . . .
H59 H 0.3726 0.6818 0.4768 0.035 Uiso 1 1 calc R . . . .
O17 O 0.5549(3) 0.4785(3) 0.9265(2) 0.0753(13) Uani 1 1 d . . . . .
C32 C 0.5279(3) 1.1323(2) 0.68790(18) 0.0315(8) Uani 1 1 d . . . . .
H32 H 0.5092 1.1601 0.7254 0.038 Uiso 1 1 calc R . . . .
C27 C 0.9556(2) 0.9024(3) 0.81043(18) 0.0330(9) Uani 1 1 d . . . . .
H27 H 0.9693 0.9579 0.8009 0.040 Uiso 1 1 calc R . . . .
C40 C 0.3209(3) 0.8878(3) 0.59392(18) 0.0324(8) Uani 1 1 d . . . . .
H40 H 0.2757 0.9164 0.5743 0.039 Uiso 1 1 calc R . . . .
C41 C 0.3053(3) 0.8108(3) 0.61887(19) 0.0322(8) Uani 1 1 d . . . . .
H41 H 0.2499 0.7849 0.6160 0.039 Uiso 1 1 calc R . . . .
C51 C 0.8583(3) 0.6347(2) 0.45803(18) 0.0311(8) Uani 1 1 d . . . . .
H51 H 0.9223 0.6380 0.4448 0.037 Uiso 1 1 calc R . . . .
C17 C 0.7686(3) 1.0185(3) 0.97068(18) 0.0357(9) Uani 1 1 d . . . . .
H17 H 0.8099 1.0269 0.9988 0.043 Uiso 1 1 calc R . . . .
C5 C 0.2085(2) 0.8481(3) 0.90582(18) 0.0391(11) Uani 1 1 d . . . . .
H5 H 0.1487 0.8722 0.9160 0.047 Uiso 1 1 calc R . . . .
C83 C 0.2338(3) 0.6821(3) 0.77692(18) 0.0338(9) Uani 1 1 d . . . . .
H83 H 0.2265 0.7242 0.8064 0.041 Uiso 1 1 calc R . . . .
C52 C 0.7998(3) 0.6258(3) 0.41536(18) 0.0328(8) Uani 1 1 d . . . . .
H52 H 0.8238 0.6219 0.3727 0.039 Uiso 1 1 calc R . . . .
C18 C 0.8006(3) 0.9848(3) 0.91340(17) 0.0317(8) Uani 1 1 d . . . . .
H18 H 0.8640 0.9709 0.9032 0.038 Uiso 1 1 calc R . . . .
C26 C 0.8663(2) 0.8760(2) 0.81467(15) 0.0252(7) Uani 1 1 d . . . . .
C79 C 0.3491(3) 0.4100(2) 0.73621(18) 0.0327(8) Uani 1 1 d . . . . .
H79 H 0.2864 0.4030 0.7339 0.039 Uiso 1 1 calc R . . . .
C85 C 0.1874(3) 0.6211(3) 0.68936(19) 0.0390(10) Uani 1 1 d . . . . .
H85 H 0.1485 0.6207 0.6587 0.047 Uiso 1 1 calc R . . . .
C77 C 0.4985(3) 0.3507(2) 0.7414(2) 0.0409(10) Uani 1 1 d . . . . .
H77 H 0.5386 0.3040 0.7422 0.049 Uiso 1 1 calc R . . . .
C63 C 0.9902(3) 0.6149(3) 0.6144(2) 0.0356(9) Uani 1 1 d . . . . .
H63 H 0.9476 0.5829 0.6408 0.043 Uiso 1 1 calc R . . . .
C29 C 1.0025(3) 0.7649(3) 0.83468(18) 0.0413(11) Uani 1 1 d . . . . .
H29 H 1.0480 0.7256 0.8435 0.050 Uiso 1 1 calc R . . . .
C68 C 1.0570(2) 0.8366(3) 0.58740(19) 0.0354(9) Uani 1 1 d . . . . .
C94 C 0.7653(3) 0.6289(3) 1.04016(19) 0.0355(9) Uani 1 1 d . . . . .
C4 C 0.2263(3) 0.7692(3) 0.92491(18) 0.0375(10) Uani 1 1 d . . . . .
H4 H 0.1795 0.7392 0.9492 0.045 Uiso 1 1 calc R . . . .
C25 C 0.8159(3) 1.0342(2) 0.65389(18) 0.0314(8) Uani 1 1 d . . . . .
H25 H 0.8072 1.0205 0.6134 0.038 Uiso 1 1 calc R . . . .
C101 C 0.8949(3) 0.4617(3) 0.80571(19) 0.0358(9) Uani 1 1 d . . . . .
C84 C 0.1781(3) 0.6832(3) 0.73126(19) 0.0392(10) Uani 1 1 d . . . . .
H84 H 0.1339 0.7265 0.7290 0.047 Uiso 1 1 calc R . . . .
C33 C 0.5501(3) 1.1777(2) 0.63378(19) 0.0357(9) Uani 1 1 d . . . . .
H33 H 0.5462 1.2357 0.6342 0.043 Uiso 1 1 calc R . . . .
C28 C 1.0240(3) 0.8448(4) 0.82062(19) 0.0436(12) Uani 1 1 d . . . . .
H28 H 1.0855 0.8608 0.8179 0.052 Uiso 1 1 calc R . . . .
C78 C 0.4069(3) 0.3419(3) 0.7370(2) 0.0413(10) Uani 1 1 d . . . . .
H78 H 0.3840 0.2890 0.7346 0.050 Uiso 1 1 calc R . . . .
C89 C 0.6376(3) 0.8348(3) 1.02928(19) 0.0419(10) Uani 1 1 d . . . . .
H89 H 0.6138 0.8688 0.9992 0.050 Uiso 1 1 calc R . . . .
C22 C 0.8413(3) 1.0726(3) 0.7697(2) 0.0403(10) Uani 1 1 d . . . . .
H22 H 0.8502 1.0849 0.8104 0.048 Uiso 1 1 calc R . . . .
C69 C 1.0475(3) 0.8738(3) 0.6442(2) 0.0360(9) Uani 1 1 d . . . . .
H69 H 1.0348 0.8414 0.6810 0.043 Uiso 1 1 calc R . . . .
C73 C 1.0769(3) 0.8867(4) 0.5341(2) 0.0529(14) Uani 1 1 d . . . . .
H73 H 1.0839 0.8632 0.4945 0.063 Uiso 1 1 calc R . . . .
C88 C 0.6766(3) 0.7582(3) 1.01264(17) 0.0328(8) Uani 1 1 d . . . . .
C95 C 0.8310(3) 0.6211(3) 0.9877(2) 0.0405(10) Uani 1 1 d . . . . .
H95 H 0.8435 0.6671 0.9608 0.049 Uiso 1 1 calc R . . . .
C93 C 0.7160(3) 0.7086(3) 1.05577(18) 0.0360(9) Uani 1 1 d . . . . .
C102 C 0.9679(3) 0.5128(3) 0.7910(2) 0.0425(10) Uani 1 1 d . . . . .
H102 H 0.9601 0.5632 0.7695 0.051 Uiso 1 1 calc R . . . .
C72 C 1.0863(4) 0.9701(4) 0.5390(3) 0.0636(17) Uani 1 1 d . . . . .
H72 H 1.1007 1.0029 0.5026 0.076 Uiso 1 1 calc R . . . .
C24 C 0.8484(3) 1.1103(3) 0.6626(2) 0.0426(11) Uani 1 1 d . . . . .
H24 H 0.8609 1.1486 0.6292 0.051 Uiso 1 1 calc R . . . .
C23 C 0.8620(4) 1.1288(3) 0.7213(2) 0.0486(12) Uani 1 1 d . . . . .
H23 H 0.8857 1.1800 0.7288 0.058 Uiso 1 1 calc R . . . .
C99 C 0.7514(4) 0.5601(3) 1.0794(2) 0.0445(11) Uani 1 1 d . . . . .
H99 H 0.7084 0.5634 1.1163 0.053 Uiso 1 1 calc R . . . .
C106 C 0.9066(4) 0.3845(3) 0.8340(2) 0.0517(13) Uani 1 1 d . . . . .
C96 C 0.8786(3) 0.5477(3) 0.9738(2) 0.0489(12) Uani 1 1 d . . . . .
H96 H 0.9222 0.5438 0.9373 0.059 Uiso 1 1 calc R . . . .
C70 C 1.0561(3) 0.9575(3) 0.6481(3) 0.0483(12) Uani 1 1 d . . . . .
H70 H 1.0488 0.9821 0.6874 0.058 Uiso 1 1 calc R . . . .
C66 C 1.1182(3) 0.7058(4) 0.5401(2) 0.0496(13) Uani 1 1 d . . . . .
H66 H 1.1637 0.7362 0.5150 0.060 Uiso 1 1 calc R . . . .
C64 C 1.0554(3) 0.5763(3) 0.5708(2) 0.0506(14) Uani 1 1 d . . . . .
H64 H 1.0556 0.5187 0.5664 0.061 Uiso 1 1 calc R . . . .
C90 C 0.6329(4) 0.8623(3) 1.0894(2) 0.0544(14) Uani 1 1 d . . . . .
H90 H 0.6054 0.9143 1.1004 0.065 Uiso 1 1 calc R . . . .
C97 C 0.8635(4) 0.4800(3) 1.0127(3) 0.0533(13) Uani 1 1 d . . . . .
H97 H 0.8965 0.4298 1.0032 0.064 Uiso 1 1 calc R . . . .
C92 C 0.7114(4) 0.7378(3) 1.1157(2) 0.0505(13) Uani 1 1 d . . . . .
H92 H 0.7380 0.7055 1.1455 0.061 Uiso 1 1 calc R . . . .
C98 C 0.8003(4) 0.4864(3) 1.0648(3) 0.0524(13) Uani 1 1 d . . . . .
H98 H 0.7894 0.4401 1.0917 0.063 Uiso 1 1 calc R . . . .
C107 C 0.8340(4) 0.3247(3) 0.8441(2) 0.0555(14) Uani 1 1 d . . . . .
C108 C 0.7801(4) 0.3109(3) 0.7987(3) 0.0545(14) Uani 1 1 d . . . . .
H108 H 0.7902 0.3413 0.7609 0.065 Uiso 1 1 calc R . . . .
C71 C 1.0753(3) 1.0051(4) 0.5947(3) 0.0610(16) Uani 1 1 d . . . . .
H71 H 1.0807 1.0624 0.5973 0.073 Uiso 1 1 calc R . . . .
C91 C 0.6688(4) 0.8131(3) 1.1326(2) 0.0589(15) Uani 1 1 d . . . . .
H91 H 0.6645 0.8305 1.1739 0.071 Uiso 1 1 calc R . . . .
C65 C 1.1192(3) 0.6217(4) 0.5343(2) 0.0559(16) Uani 1 1 d . . . . .
H65 H 1.1642 0.5956 0.5049 0.067 Uiso 1 1 calc R . . . .
C103 C 1.0531(4) 0.4902(4) 0.8077(3) 0.0660(17) Uani 1 1 d . . . . .
H103 H 1.1032 0.5252 0.7983 0.079 Uiso 1 1 calc R . . . .
C109 C 0.7118(5) 0.2536(3) 0.8075(3) 0.0719(18) Uani 1 1 d . . . . .
H109 H 0.6747 0.2460 0.7766 0.086 Uiso 1 1 calc R . . . .
C104 C 1.0631(5) 0.4165(5) 0.8379(4) 0.093(3) Uani 1 1 d . . . . .
H104 H 1.1200 0.4017 0.8509 0.112 Uiso 1 1 calc R . . . .
C105 C 0.9924(5) 0.3639(4) 0.8497(4) 0.082(2) Uani 1 1 d . . . . .
H105 H 1.0022 0.3122 0.8690 0.099 Uiso 1 1 calc R . . . .
C112 C 0.8201(7) 0.2771(4) 0.8978(3) 0.087(2) Uani 1 1 d . . . . .
H112 H 0.8572 0.2843 0.9288 0.105 Uiso 1 1 calc R . . . .
C115 C 0.5651(6) 0.3424(6) 0.9660(3) 0.096(3) Uani 1 1 d . . . . .
H11A H 0.6102 0.2959 0.9650 0.116 Uiso 1 1 calc R . . . .
H11B H 0.5182 0.3363 1.0031 0.116 Uiso 1 1 calc R . . . .
C117 C 0.80985(12) 0.42469(13) 0.6296(2) 0.111(4) Uani 1 1 d D . . . .
H11I H 0.7882 0.4620 0.6639 0.133 Uiso 0.883(5) 1 calc R . P A 1
H11J H 0.8171 0.4573 0.5905 0.133 Uiso 0.883(5) 1 calc R . P A 1
H11K H 0.8360 0.4660 0.5987 0.133 Uiso 0.117(5) 1 calc R . P A 2
H11L H 0.7943 0.4524 0.6696 0.133 Uiso 0.117(5) 1 calc R . P A 2
C110 C 0.6994(8) 0.2083(4) 0.8619(4) 0.106(3) Uani 1 1 d . . . . .
H110 H 0.6534 0.1689 0.8686 0.128 Uiso 1 1 calc R . . . .
C113 C 0.4855(5) 0.4355(6) 0.9118(3) 0.091(3) Uani 1 1 d . . . . .
H11C H 0.4697 0.4541 0.8712 0.110 Uiso 1 1 calc R . . . .
H11D H 0.4304 0.4417 0.9435 0.110 Uiso 1 1 calc R . . . .
C116 C 0.6135(6) 0.4258(7) 0.9662(4) 0.111(3) Uani 1 1 d . . . . .
H11E H 0.6093 0.4469 1.0084 0.133 Uiso 1 1 calc R . . . .
H11F H 0.6785 0.4215 0.9468 0.133 Uiso 1 1 calc R . . . .
C111 C 0.7537(8) 0.2197(5) 0.9073(4) 0.110(3) Uani 1 1 d . . . . .
H111 H 0.7449 0.1881 0.9446 0.132 Uiso 1 1 calc R . . . .
C114 C 0.5222(6) 0.3457(6) 0.9094(4) 0.095(3) Uani 1 1 d . . . . .
H11G H 0.4722 0.3068 0.9118 0.114 Uiso 1 1 calc R . . . .
H11H H 0.5675 0.3354 0.8720 0.114 Uiso 1 1 calc R . . . .
Cl6 Cl 0.9647(4) 0.8203(3) 0.9982(2) 0.2078(19) Uiso 1 1 d . . . . .
Cl5 Cl 0.9397(4) 0.9373(3) 1.0890(3) 0.215(2) Uiso 1 1 d . . . . .
C119 C 0.8953(10) 0.8549(8) 1.0562(6) 0.080(4) Uiso 0.548(16) 1 d . . P B 1
H11M H 0.8827 0.8106 1.0878 0.095 Uiso 0.548(16) 1 calc R . P B 1
H11N H 0.8366 0.8724 1.0426 0.095 Uiso 0.548(16) 1 calc R . P B 1
Cl4 Cl 0.91234(13) 0.3799(2) 0.63980(12) 0.1426(16) Uani 0.883(5) 1 d D . P A 1
Cl2 Cl 0.73154(15) 0.35226(18) 0.62733(11) 0.1419(18) Uani 0.883(5) 1 d D . P A 1
Cl3 Cl 0.8931(3) 0.3520(3) 0.6370(5) 0.055(4) Uani 0.117(5) 1 d D . P A 2
Cl1 Cl 0.7108(2) 0.3945(4) 0.6087(3) 0.049(4) Uani 0.117(5) 1 d D . P A 2
O18 O 0.2586(4) 1.08826(16) 0.6980(2) 0.098(3) Uiso 0.5 1 d D U P . .
C123 C 0.23736(18) 1.18051(17) 0.7060(6) 0.079(4) Uiso 0.5 1 d D U P . .
H12A H 0.2606 1.2127 0.6683 0.095 Uiso 0.5 1 calc R U P . .
H12B H 0.2616 1.2016 0.7419 0.095 Uiso 0.5 1 calc R U P . .
C120 C 0.2032(2) 1.0403(2) 0.7516(2) 0.086(4) Uiso 0.5 1 d D U P . .
H12C H 0.2293 1.0412 0.7905 0.104 Uiso 0.5 1 calc R U P . .
H12D H 0.1924 0.9836 0.7412 0.104 Uiso 0.5 1 calc R U P . .
C121 C 0.1170(3) 1.09951(19) 0.7514(3) 0.171(9) Uiso 0.5 1 d D U P . .
H12E H 0.0704 1.0700 0.7338 0.205 Uiso 0.5 1 calc R U P . .
H12F H 0.0913 1.1111 0.7948 0.205 Uiso 0.5 1 calc R U P . .
C122 C 0.13010(18) 1.1787(2) 0.7175(3) 0.159(9) Uiso 0.5 1 d D U P . .
H12G H 0.1022 1.2249 0.7428 0.191 Uiso 0.5 1 calc R U P . .
H12H H 0.1049 1.1791 0.6782 0.191 Uiso 0.5 1 calc R U P . .
C118 C 0.973(2) 0.9260(16) 1.0047(13) 0.140(11) Uiso 0.452(16) 1 d . . P B 2
H11O H 0.9307 0.9572 0.9812 0.168 Uiso 0.452(16) 1 calc R . P B 2
H11P H 1.0365 0.9434 0.9906 0.168 Uiso 0.452(16) 1 calc R . P B 2

loop_
_atom_site_aniso_label
_atom_site_aniso_U_11
_atom_site_aniso_U_22
_atom_site_aniso_U_33
_atom_site_aniso_U_23
_atom_site_aniso_U_13
_atom_site_aniso_U_12
Mn2 0.0131(2) 0.0149(2) 0.0156(2) -0.00202(16) -0.00392(16) 0.00173(16)
Mn3 0.0191(2) 0.0189(2) 0.0134(2) -0.00297(17) -0.00393(17) 0.00426(18)
Mn1 0.0145(2) 0.0166(2) 0.0147(2) -0.00286(16) -0.00250(17) 0.00060(17)
Mn4 0.0191(2) 0.0168(2) 0.0163(2) -0.00314(17) -0.00594(18) 0.00567(17)
Ca1 0.0242(3) 0.0258(3) 0.0190(3) -0.0030(3) -0.0058(3) 0.0041(3)
O1 0.0158(10) 0.0153(10) 0.0152(10) -0.0031(8) -0.0039(8) 0.0024(8)
O13 0.0164(10) 0.0190(10) 0.0172(10) -0.0049(8) -0.0038(8) 0.0034(8)
O3 0.0172(10) 0.0156(10) 0.0132(10) -0.0011(8) -0.0053(8) 0.0029(8)
O4 0.0172(10) 0.0188(10) 0.0155(10) -0.0056(8) -0.0043(8) 0.0009(8)
O14 0.0223(11) 0.0207(11) 0.0189(11) -0.0037(9) -0.0067(9) 0.0054(9)
O8 0.0215(11) 0.0234(11) 0.0246(12) -0.0004(9) -0.0085(9) -0.0022(9)
O10 0.0300(13) 0.0202(11) 0.0232(12) -0.0033(9) -0.0095(10) 0.0096(10)
O5 0.0212(11) 0.0244(12) 0.0186(11) -0.0037(9) 0.0002(9) 0.0011(9)
O7 0.0202(11) 0.0192(11) 0.0244(12) 0.0001(9) -0.0046(9) -0.0013(9)
O15 0.0302(13) 0.0310(13) 0.0159(11) -0.0035(9) -0.0040(10) 0.0081(10)
O12 0.0166(11) 0.0286(12) 0.0259(12) -0.0016(10) 0.0006(9) 0.0029(9)
O2 0.0209(11) 0.0212(11) 0.0156(10) -0.0014(8) -0.0064(9) 0.0054(9)
O11 0.0179(11) 0.0292(12) 0.0247(12) -0.0033(10) -0.0044(9) 0.0035(9)
O16 0.0393(15) 0.0394(15) 0.0214(13) 0.0030(11) -0.0078(11) -0.0021(12)
N2 0.0236(14) 0.0172(12) 0.0180(13) -0.0002(10) -0.0005(11) -0.0017(10)
O9 0.0416(16) 0.0278(13) 0.0311(14) 0.0035(11) -0.0044(12) 0.0038(12)
O6 0.0357(15) 0.0366(15) 0.0309(14) 0.0090(12) -0.0048(12) -0.0010(12)
N1 0.0165(12) 0.0209(13) 0.0189(13) -0.0055(10) -0.0057(10) 0.0027(10)
N3 0.0219(14) 0.0245(14) 0.0220(14) -0.0055(11) -0.0008(11) -0.0017(11)
N4 0.0199(14) 0.0367(17) 0.0206(14) -0.0114(12) -0.0065(11) 0.0065(12)
C8 0.0159(14) 0.0223(15) 0.0198(15) -0.0091(12) -0.0037(12) 0.0058(12)
C49 0.0184(14) 0.0151(13) 0.0181(14) -0.0039(11) -0.0022(11) 0.0022(11)
C48 0.0159(14) 0.0147(13) 0.0184(14) -0.0039(11) -0.0028(11) -0.0008(11)
C74 0.0189(14) 0.0212(15) 0.0157(14) -0.0016(11) -0.0010(11) -0.0017(12)
C12 0.0195(15) 0.0207(15) 0.0171(14) -0.0099(12) -0.0050(12) 0.0055(12)
C43 0.0252(16) 0.0137(13) 0.0176(14) 0.0002(11) -0.0049(12) -0.0016(12)
C9 0.0207(15) 0.0249(16) 0.0210(15) -0.0106(12) -0.0082(12) 0.0090(12)
C54 0.0235(15) 0.0162(14) 0.0172(14) -0.0040(11) -0.0022(12) -0.0013(12)
C38 0.0199(14) 0.0190(14) 0.0162(14) -0.0051(11) -0.0071(11) 0.0043(11)
C7 0.0143(14) 0.0388(19) 0.0165(15) -0.0111(13) -0.0031(11) 0.0010(13)
C61 0.0134(14) 0.0292(17) 0.0223(16) -0.0098(13) -0.0047(12) 0.0023(12)
C11 0.0235(16) 0.0180(14) 0.0203(15) -0.0069(12) -0.0052(12) 0.0041(12)
C13 0.0172(14) 0.0248(16) 0.0179(15) -0.0088(12) -0.0037(12) 0.0054(12)
C47 0.0274(17) 0.0238(16) 0.0213(16) -0.0001(13) 0.0022(13) -0.0033(13)
C55 0.0229(15) 0.0176(14) 0.0171(14) -0.0058(11) -0.0075(12) -0.0014(12)
C56 0.0191(15) 0.0218(15) 0.0173(14) -0.0036(12) -0.0052(12) -0.0015(12)
C10 0.0295(17) 0.0163(14) 0.0197(15) -0.0071(12) -0.0080(13) 0.0090(12)
C62 0.0174(15) 0.043(2) 0.0226(16) -0.0136(15) -0.0076(13) 0.0099(14)
C44 0.0332(18) 0.0213(15) 0.0183(15) -0.0010(12) -0.0068(13) -0.0021(13)
C57 0.0222(16) 0.0246(16) 0.0211(16) -0.0039(13) -0.0021(13) -0.0043(13)
C82 0.0200(16) 0.039(2) 0.0205(16) -0.0090(14) -0.0020(13) -0.0034(14)
C14 0.0216(15) 0.0227(15) 0.0157(14) -0.0046(12) -0.0035(12) -0.0019(12)
C20 0.0168(14) 0.0270(16) 0.0184(15) -0.0090(12) -0.0025(12) -0.0020(12)
C81 0.0182(15) 0.0365(19) 0.0188(15) -0.0050(14) 0.0014(12) -0.0084(14)
C60 0.0312(18) 0.0213(16) 0.0287(18) 0.0017(13) -0.0136(15) -0.0019(14)
C31 0.0297(17) 0.0186(15) 0.0218(16) -0.0032(12) -0.0103(13) 0.0052(13)
C37 0.0196(14) 0.0164(13) 0.0171(14) -0.0024(11) -0.0081(11) 0.0031(11)
C100 0.0352(19) 0.0191(15) 0.0242(17) -0.0029(13) -0.0099(15) 0.0074(14)
C19 0.0209(15) 0.0298(17) 0.0185(15) -0.0099(13) -0.0020(12) -0.0018(13)
C50 0.0195(15) 0.0276(17) 0.0269(17) -0.0087(14) -0.0028(13) 0.0002(13)
C53 0.0324(18) 0.0271(17) 0.0199(16) -0.0040(13) -0.0023(14) -0.0060(14)
C21 0.0222(16) 0.0258(17) 0.0239(16) -0.0089(13) -0.0001(13) -0.0043(13)
C87 0.0249(17) 0.037(2) 0.0173(15) -0.0003(14) -0.0069(13) 0.0068(15)
C15 0.0215(16) 0.0280(17) 0.0201(16) -0.0086(13) -0.0025(12) 0.0002(13)
C2 0.0221(16) 0.040(2) 0.0149(15) -0.0071(13) -0.0022(12) -0.0049(14)
C35 0.039(2) 0.0201(15) 0.0212(16) -0.0019(12) -0.0131(15) 0.0030(14)
C3 0.0292(19) 0.049(2) 0.0179(16) -0.0078(15) -0.0012(14) -0.0113(17)
C42 0.0202(16) 0.0275(17) 0.0282(18) -0.0047(14) -0.0078(13) 0.0009(13)
C1 0.0239(16) 0.0281(17) 0.0165(15) -0.0043(12) -0.0052(12) -0.0006(13)
C45 0.045(2) 0.0242(17) 0.0173(16) -0.0033(13) -0.0047(15) -0.0058(15)
C36 0.0269(16) 0.0185(14) 0.0189(15) -0.0025(12) -0.0110(13) 0.0031(12)
C86 0.0192(16) 0.048(2) 0.0226(17) -0.0134(16) -0.0007(13) -0.0060(15)
C16 0.0281(18) 0.042(2) 0.0214(17) -0.0161(15) -0.0031(14) 0.0012(16)
C75 0.0263(16) 0.0215(15) 0.0155(14) 0.0004(12) -0.0047(12) -0.0033(13)
C39 0.0322(19) 0.0259(17) 0.0264(17) -0.0011(14) -0.0148(15) 0.0081(14)
C80 0.0261(17) 0.0282(17) 0.0145(14) -0.0042(12) -0.0003(12) -0.0077(13)
C30 0.0269(18) 0.050(2) 0.0229(17) -0.0119(16) -0.0081(14) 0.0163(17)
C76 0.039(2) 0.0231(17) 0.0314(19) -0.0023(14) -0.0134(16) -0.0010(15)
C67 0.0173(16) 0.061(3) 0.0199(17) -0.0070(17) -0.0035(13) 0.0054(16)
C34 0.053(2) 0.0198(16) 0.0274(18) 0.0030(14) -0.0183(17) -0.0010(16)
C46 0.042(2) 0.0247(17) 0.0177(16) -0.0019(13) 0.0029(15) -0.0051(15)
C58 0.0208(16) 0.0320(18) 0.0322(19) -0.0098(15) -0.0071(14) -0.0003(14)
C6 0.0187(16) 0.047(2) 0.0269(18) -0.0178(16) -0.0077(14) 0.0054(15)
C59 0.0274(18) 0.0264(17) 0.037(2) -0.0029(15) -0.0167(16) 0.0041(14)
O17 0.043(2) 0.101(4) 0.078(3) -0.004(3) 0.002(2) -0.005(2)
C32 0.051(2) 0.0203(16) 0.0261(18) -0.0062(14) -0.0171(17) 0.0091(16)
C27 0.0205(17) 0.054(2) 0.0252(18) -0.0134(17) -0.0029(14) -0.0025(16)
C40 0.0266(18) 0.041(2) 0.033(2) -0.0052(16) -0.0179(16) 0.0110(16)
C41 0.0212(17) 0.039(2) 0.040(2) -0.0057(17) -0.0158(15) 0.0034(15)
C51 0.0251(18) 0.038(2) 0.0282(19) -0.0105(16) 0.0044(14) -0.0046(15)
C17 0.0278(19) 0.056(3) 0.0269(19) -0.0206(18) -0.0108(15) -0.0012(17)
C5 0.0150(16) 0.077(3) 0.0270(19) -0.028(2) -0.0016(14) -0.0036(18)
C83 0.0252(18) 0.050(2) 0.0255(18) -0.0175(17) -0.0013(14) 0.0043(17)
C52 0.037(2) 0.038(2) 0.0227(17) -0.0113(15) 0.0042(15) -0.0073(17)
C18 0.0217(17) 0.048(2) 0.0273(18) -0.0202(17) -0.0057(14) 0.0022(16)
C26 0.0179(15) 0.041(2) 0.0168(15) -0.0134(14) -0.0025(12) 0.0023(14)
C79 0.034(2) 0.036(2) 0.0281(19) -0.0076(15) -0.0009(15) -0.0176(16)
C85 0.0198(17) 0.071(3) 0.0278(19) -0.0171(19) -0.0075(15) 0.0011(18)
C77 0.060(3) 0.0204(18) 0.046(2) -0.0019(16) -0.019(2) -0.0019(18)
C63 0.0252(18) 0.043(2) 0.042(2) -0.0236(18) -0.0151(16) 0.0122(16)
C29 0.0241(19) 0.077(3) 0.0239(19) -0.014(2) -0.0089(15) 0.019(2)
C68 0.0153(16) 0.060(3) 0.029(2) 0.0073(18) -0.0013(14) -0.0009(16)
C94 0.042(2) 0.040(2) 0.0289(19) 0.0015(16) -0.0187(17) 0.0018(18)
C4 0.0265(19) 0.063(3) 0.0225(18) -0.0159(18) 0.0042(15) -0.0174(19)
C25 0.037(2) 0.0275(18) 0.0289(19) -0.0038(15) 0.0005(16) -0.0070(16)
C101 0.042(2) 0.037(2) 0.0285(19) -0.0032(16) -0.0134(17) 0.0185(18)
C84 0.0228(18) 0.065(3) 0.030(2) -0.0160(19) -0.0051(15) 0.0138(18)
C33 0.063(3) 0.0155(15) 0.033(2) -0.0030(14) -0.0237(19) 0.0055(16)
C28 0.0170(17) 0.087(4) 0.028(2) -0.018(2) -0.0061(15) 0.006(2)
C78 0.061(3) 0.0256(19) 0.040(2) -0.0012(17) -0.010(2) -0.0166(19)
C89 0.053(3) 0.049(3) 0.0247(19) -0.0050(18) -0.0128(18) 0.016(2)
C22 0.046(2) 0.041(2) 0.034(2) -0.0170(18) 0.0021(18) -0.0205(19)
C69 0.0206(17) 0.047(2) 0.038(2) 0.0057(18) 0.0020(15) -0.0037(16)
C73 0.026(2) 0.095(4) 0.036(2) 0.018(3) -0.0017(18) -0.007(2)
C88 0.039(2) 0.042(2) 0.0188(17) 0.0003(15) -0.0081(15) 0.0039(17)
C95 0.042(2) 0.045(2) 0.035(2) 0.0034(18) -0.0117(19) 0.0052(19)
C93 0.044(2) 0.043(2) 0.0229(18) -0.0001(16) -0.0136(17) 0.0026(18)
C102 0.036(2) 0.052(3) 0.040(2) -0.009(2) -0.0135(19) 0.016(2)
C72 0.037(3) 0.082(4) 0.069(4) 0.043(3) -0.004(3) -0.013(3)
C24 0.058(3) 0.030(2) 0.036(2) -0.0023(17) 0.008(2) -0.017(2)
C23 0.063(3) 0.034(2) 0.046(3) -0.0111(19) 0.009(2) -0.027(2)
C99 0.060(3) 0.045(3) 0.029(2) 0.0061(18) -0.012(2) -0.001(2)
C106 0.070(3) 0.043(3) 0.044(3) 0.002(2) -0.023(2) 0.023(2)
C96 0.042(3) 0.058(3) 0.047(3) -0.004(2) -0.011(2) 0.012(2)
C70 0.031(2) 0.045(3) 0.066(3) 0.007(2) 0.001(2) -0.0088(19)
C66 0.0233(19) 0.100(4) 0.024(2) -0.013(2) -0.0023(16) 0.015(2)
C64 0.034(2) 0.066(3) 0.057(3) -0.045(3) -0.024(2) 0.024(2)
C90 0.080(4) 0.054(3) 0.030(2) -0.010(2) -0.014(2) 0.023(3)
C97 0.061(3) 0.045(3) 0.056(3) -0.006(2) -0.022(3) 0.014(2)
C92 0.073(3) 0.058(3) 0.025(2) -0.001(2) -0.021(2) 0.013(3)
C98 0.069(3) 0.040(3) 0.051(3) 0.009(2) -0.024(3) -0.001(2)
C107 0.088(4) 0.032(2) 0.045(3) 0.008(2) -0.013(3) 0.017(2)
C108 0.087(4) 0.026(2) 0.050(3) -0.0003(19) -0.013(3) 0.014(2)
C71 0.032(2) 0.056(3) 0.090(5) 0.028(3) 0.000(3) -0.011(2)
C91 0.094(4) 0.063(3) 0.022(2) -0.010(2) -0.021(2) 0.018(3)
C65 0.031(2) 0.101(4) 0.037(2) -0.040(3) -0.0117(19) 0.029(3)
C103 0.040(3) 0.088(4) 0.075(4) -0.010(3) -0.026(3) 0.020(3)
C109 0.108(5) 0.033(3) 0.075(4) -0.001(3) -0.014(4) -0.001(3)
C104 0.073(5) 0.104(6) 0.114(6) -0.006(5) -0.062(5) 0.045(4)
C105 0.086(5) 0.071(4) 0.095(5) 0.019(4) -0.045(4) 0.033(4)
C112 0.164(8) 0.047(3) 0.053(4) 0.019(3) -0.026(4) -0.003(4)
C115 0.114(6) 0.133(7) 0.044(4) 0.027(4) -0.016(4) -0.033(6)
C117 0.240(12) 0.053(4) 0.043(3) -0.025(3) -0.033(5) 0.013(5)
C110 0.185(10) 0.043(3) 0.085(5) 0.010(3) 0.006(6) -0.035(5)
C113 0.050(4) 0.173(9) 0.052(4) -0.016(4) -0.014(3) 0.014(4)
C116 0.094(6) 0.163(10) 0.066(5) 0.036(5) 0.004(4) 0.035(6)
C111 0.199(11) 0.057(4) 0.072(5) 0.031(4) -0.020(6) -0.025(5)
C114 0.084(5) 0.126(7) 0.077(5) 0.016(5) -0.020(4) -0.003(5)
Cl4 0.0601(13) 0.259(4) 0.100(2) -0.079(2) 0.0417(13) -0.056(2)
Cl2 0.0693(14) 0.290(5) 0.0731(16) -0.089(2) -0.0176(12) -0.005(2)
Cl3 0.064(8) 0.030(5) 0.078(9) 0.036(5) -0.030(7) -0.013(5)
Cl1 0.043(6) 0.025(5) 0.076(8) 0.017(4) -0.010(5) 0.013(4)

loop_
_atom_type_symbol
_atom_type_description
_atom_type_scat_dispersion_real
_atom_type_scat_dispersion_imag
_atom_type_scat_source
C C 0.0033 0.0016 'International Tables Vol C Tables 4.2.6.8 and 6.1.1.4'
H H 0.0000 0.0000 'International Tables Vol C Tables 4.2.6.8 and 6.1.1.4'
Ca Ca 0.2262 0.3064 'International Tables Vol C Tables 4.2.6.8 and 6.1.1.4'
Cl Cl 0.1484 0.1585 'International Tables Vol C Tables 4.2.6.8 and 6.1.1.4'
Mn Mn 0.3368 0.7283 'International Tables Vol C Tables 4.2.6.8 and 6.1.1.4'
N N 0.0061 0.0033 'International Tables Vol C Tables 4.2.6.8 and 6.1.1.4'
O O 0.0106 0.0060 'International Tables Vol C Tables 4.2.6.8 and 6.1.1.4'

loop_
_geom_angle_atom_site_label_1
_geom_angle_atom_site_label_2
_geom_angle_atom_site_label_3
_geom_angle
O1 Mn2 Mn1 41.07(6)
O1 Mn2 O13 82.33(8)
O1 Mn2 O3 80.03(8)
O1 Mn2 O5 77.94(8)
O1 Mn2 O7 117.77(9)
O1 Mn2 N1 150.92(10)
O13 Mn2 Mn1 79.03(6)
O13 Mn2 O5 153.65(9)
O13 Mn2 N1 87.08(9)
O3 Mn2 Mn1 40.42(6)
O3 Mn2 O13 93.52(8)
O3 Mn2 O5 100.00(8)
O3 Mn2 O7 161.63(9)
O3 Mn2 N1 73.66(9)
O5 Mn2 Mn1 96.82(6)
O5 Mn2 N1 118.34(9)
O7 Mn2 Mn1 154.82(7)
O7 Mn2 O13 85.00(9)
O7 Mn2 O5 88.90(9)
O7 Mn2 N1 87.97(10)
N1 Mn2 Mn1 110.30(7)
Mn1 Mn3 Ca1 133.64(2)
Mn4 Mn3 Mn1 76.989(17)
Mn4 Mn3 Ca1 63.305(18)
O1 Mn3 Mn1 41.40(7)
O1 Mn3 Mn4 42.19(6)
O1 Mn3 Ca1 92.30(7)
O1 Mn3 O4 85.87(9)
O1 Mn3 O15 161.53(10)
O1 Mn3 N4 111.99(10)
O4 Mn3 Mn1 45.88(6)
O4 Mn3 Mn4 122.29(7)
O4 Mn3 Ca1 164.15(7)
O4 Mn3 O15 100.42(10)
O4 Mn3 N4 75.13(11)
O15 Mn3 Mn1 145.98(8)
O15 Mn3 Mn4 137.03(8)
O15 Mn3 Ca1 76.88(8)
O15 Mn3 N4 86.45(11)
O2 Mn3 Mn1 117.83(7)
O2 Mn3 Mn4 41.64(7)
O2 Mn3 Ca1 35.16(8)
O2 Mn3 O1 82.85(9)
O2 Mn3 O4 158.64(10)
O2 Mn3 O15 95.93(10)
O2 Mn3 N4 92.38(11)
N4 Mn3 Mn1 87.98(8)
N4 Mn3 Mn4 99.24(7)
N4 Mn3 Ca1 119.87(9)
Mn3 Mn1 Mn2 65.639(15)
O1 Mn1 Mn2 41.51(6)
O1 Mn1 Mn3 36.32(6)
O1 Mn1 O4 72.98(8)
O1 Mn1 O12 90.17(9)
O1 Mn1 N2 117.24(9)
O1 Mn1 N3 142.65(10)
O3 Mn1 Mn2 41.45(6)
O3 Mn1 Mn3 92.39(6)
O3 Mn1 O1 81.46(8)
O3 Mn1 O4 91.55(8)
O3 Mn1 O12 148.21(9)
O3 Mn1 N2 72.76(9)
O3 Mn1 N3 110.01(10)
O4 Mn1 Mn2 88.29(6)
O4 Mn1 Mn3 37.78(6)
O4 Mn1 N2 158.72(9)
O12 Mn1 Mn2 118.67(7)
O12 Mn1 Mn3 98.83(7)
O12 Mn1 O4 115.31(9)
O12 Mn1 N2 84.32(10)
O12 Mn1 N3 95.23(10)
N2 Mn1 Mn2 89.04(7)
N2 Mn1 Mn3 152.82(7)
N3 Mn1 Mn2 145.70(8)
N3 Mn1 Mn3 106.44(8)
N3 Mn1 O4 71.32(9)
N3 Mn1 N2 100.09(10)
Mn3 Mn4 Ca1 68.151(19)
O1 Mn4 Mn3 43.44(6)
O1 Mn4 Ca1 97.27(7)
O1 Mn4 O14 96.94(9)
O1 Mn4 O8 95.22(9)
O1 Mn4 O10 173.28(10)
O1 Mn4 O11 88.81(9)
O14 Mn4 Mn3 140.20(7)
O14 Mn4 Ca1 135.12(7)
O14 Mn4 O8 91.60(9)
O14 Mn4 O11 89.68(10)
O8 Mn4 Mn3 95.29(6)
O8 Mn4 Ca1 44.83(6)
O10 Mn4 Mn3 130.38(7)
O10 Mn4 Ca1 80.64(8)
O10 Mn4 O14 88.95(10)
O10 Mn4 O8 87.81(10)
O10 Mn4 O11 88.01(10)
O2 Mn4 Mn3 40.77(7)
O2 Mn4 Ca1 39.31(8)
O2 Mn4 O1 83.23(9)
O2 Mn4 O14 174.16(10)
O2 Mn4 O8 82.58(9)
O2 Mn4 O10 91.24(10)
O2 Mn4 O11 96.15(10)
O11 Mn4 Mn3 86.40(7)
O11 Mn4 Ca1 132.91(7)
O11 Mn4 O8 175.60(9)
Mn4 Ca1 Mn3 48.544(15)
O8 Ca1 Mn3 81.71(6)
O8 Ca1 Mn4 47.67(6)
O8 Ca1 C100 76.32(9)
O8 Ca1 C87 133.44(9)
O8 Ca1 C1 76.31(8)
O2 Ca1 Mn3 28.46(6)
O2 Ca1 Mn4 32.23(6)
O2 Ca1 O8 78.52(8)
O2 Ca1 O16 80.00(9)
O2 Ca1 O9 77.30(9)
O2 Ca1 O6 108.52(9)
O2 Ca1 C100 61.02(9)
O2 Ca1 C87 67.36(9)
O2 Ca1 C1 90.12(9)
O2 Ca1 O17 156.39(13)
O16 Ca1 Mn3 69.72(7)
O16 Ca1 Mn4 112.08(8)
O16 Ca1 O8 150.29(10)
O16 Ca1 O9 108.92(11)
O16 Ca1 O6 83.97(11)
O16 Ca1 C100 110.32(10)
O16 Ca1 C87 16.88(9)
O16 Ca1 C1 83.47(9)
O16 Ca1 O17 93.66(15)
O9 Ca1 Mn3 105.73(8)
O9 Ca1 Mn4 70.52(7)
O9 Ca1 O8 86.04(9)
O9 Ca1 C100 17.85(9)
O9 Ca1 C87 114.63(10)
O9 Ca1 C1 160.13(10)
O6 Ca1 Mn3 80.90(7)
O6 Ca1 Mn4 107.80(7)
O6 Ca1 O8 83.66(10)
O6 Ca1 O9 166.83(11)
O6 Ca1 C100 158.83(10)
O6 Ca1 C87 78.50(10)
O6 Ca1 C1 18.67(9)
O6 Ca1 O17 93.23(13)
C100 Ca1 Mn3 89.37(7)
C100 Ca1 Mn4 52.97(7)
C100 Ca1 C87 110.54(9)
C87 Ca1 Mn3 53.30(7)
C87 Ca1 Mn4 98.29(7)
C1 Ca1 Mn3 63.13(7)
C1 Ca1 Mn4 90.61(7)
C1 Ca1 C100 143.50(9)
C1 Ca1 C87 73.17(9)
O17 Ca1 Mn3 162.77(13)
O17 Ca1 Mn4 147.88(12)
O17 Ca1 O8 113.92(14)
O17 Ca1 O9 83.45(13)
O17 Ca1 C100 101.07(13)
O17 Ca1 C87 109.75(14)
O17 Ca1 C1 111.90(13)
Mn3 O1 Mn2 116.34(10)
Mn3 O1 Mn1 102.28(9)
Mn1 O1 Mn2 97.42(8)
Mn4 O1 Mn2 111.89(10)
Mn4 O1 Mn3 94.38(9)
Mn4 O1 Mn1 135.18(12)
C48 O13 Mn2 134.0(2)
Mn1 O3 Mn2 98.14(8)
C37 O3 Mn2 117.42(18)
C37 O3 Mn1 120.99(19)
Mn3 O4 Mn1 96.34(9)
C20 O4 Mn3 121.8(2)
C20 O4 Mn1 115.52(19)
C48 O14 Mn4 128.4(2)
Ca1 O8 Mn4 87.50(8)
C74 O8 Mn4 135.9(2)
C74 O8 Ca1 129.3(2)
C100 O10 Mn4 125.7(2)
C1 O5 Mn2 132.8(2)
C74 O7 Mn2 118.2(2)
C87 O15 Mn3 129.9(2)
C61 O12 Mn1 131.3(2)
Mn3 O2 Mn4 97.60(11)
Mn3 O2 Ca1 116.38(11)
Mn4 O2 Ca1 108.46(11)
C61 O11 Mn4 123.6(2)
C87 O16 Ca1 131.2(2)
C43 N2 Mn1 113.7(2)
C47 N2 Mn1 124.4(2)
C47 N2 C43 118.4(3)
C100 O9 Ca1 126.9(2)
C1 O6 Ca1 125.4(2)
C38 N1 Mn2 115.6(2)
C38 N1 C42 119.3(3)
C42 N1 Mn2 125.0(2)
C21 N3 Mn1 118.8(2)
C25 N3 Mn1 122.2(2)
C25 N3 C21 118.9(3)
C30 N4 Mn3 125.9(3)
C26 N4 Mn3 113.9(2)
C26 N4 C30 119.8(3)
C9 C8 C7 123.4(3)
C9 C8 C13 119.4(3)
C13 C8 C7 117.2(3)
C54 C49 C48 123.0(3)
C50 C49 C48 117.0(3)
C50 C49 C54 119.8(3)
O13 C48 O14 126.2(3)
O13 C48 C49 118.2(3)
O14 C48 C49 115.5(3)
O8 C74 C75 116.1(3)
O7 C74 O8 124.5(3)
O7 C74 C75 119.3(3)
C11 C12 C14 121.4(3)
C13 C12 C11 119.2(3)
C13 C12 C14 119.4(3)
N2 C43 C44 121.5(3)
N2 C43 C37 113.6(3)
C44 C43 C37 124.9(3)
C8 C9 H9 119.9
C8 C9 C10 120.3(3)
C10 C9 H9 119.9
C49 C54 C55 122.9(3)
C49 C54 C53 118.5(3)
C53 C54 C55 118.5(3)
N1 C38 C37 114.8(3)
N1 C38 C39 121.3(3)
C39 C38 C37 123.9(3)
C2 C7 C8 122.8(3)
C6 C7 C8 118.4(3)
C6 C7 C2 118.3(3)
O12 C61 C62 117.7(3)
O11 C61 O12 126.6(3)
O11 C61 C62 115.6(3)
C12 C11 H11 119.7
C10 C11 C12 120.7(3)
C10 C11 H11 119.7
C8 C13 H13 119.6
C12 C13 C8 120.9(3)
C12 C13 H13 119.6
N2 C47 H47 118.4
N2 C47 C46 123.2(4)
C46 C47 H47 118.4
C56 C55 C54 120.6(3)
C56 C55 C60 118.5(3)
C60 C55 C54 120.8(3)
C55 C56 H56 119.6
C57 C56 C55 120.7(3)
C57 C56 H56 119.6
C9 C10 C31 125.0(3)
C11 C10 C9 119.4(3)
C11 C10 C31 115.6(3)
C67 C62 C61 125.0(3)
C63 C62 C61 114.9(4)
C63 C62 C67 119.9(4)
C43 C44 H44 120.3
C45 C44 C43 119.5(3)
C45 C44 H44 120.3
C56 C57 H57 119.9
C56 C57 C58 120.2(3)
C58 C57 H57 119.9
C81 C82 H82 119.7
C83 C82 H82 119.7
C83 C82 C81 120.6(3)
C19 C14 C12 124.2(3)
C15 C14 C12 116.6(3)
C15 C14 C19 119.2(3)
O4 C20 C19 111.5(3)
O4 C20 C21 108.2(3)
O4 C20 C26 107.6(3)
C19 C20 C26 109.5(3)
C21 C20 C19 110.8(3)
C21 C20 C26 109.1(3)
C82 C81 C86 118.0(3)
C82 C81 C80 122.5(3)
C86 C81 C80 119.5(3)
C55 C60 H60 119.8
C59 C60 C55 120.4(3)
C59 C60 H60 119.8
C36 C31 C10 124.3(3)
C32 C31 C10 116.6(3)
C32 C31 C36 118.8(3)
O3 C37 C43 108.0(2)
O3 C37 C38 109.9(3)
O3 C37 C36 112.2(2)
C38 C37 C43 108.4(2)
C38 C37 C36 109.1(2)
C36 C37 C43 109.1(3)
O10 C100 Ca1 94.7(2)
O10 C100 C101 114.8(3)
O9 C100 Ca1 35.21(17)
O9 C100 O10 125.3(3)
O9 C100 C101 119.8(3)
C101 C100 Ca1 143.5(2)
C14 C19 C20 121.5(3)
C18 C19 C14 117.7(3)
C18 C19 C20 120.8(3)
C49 C50 H50 119.4
C51 C50 C49 121.1(3)
C51 C50 H50 119.4
C54 C53 H53 119.4
C52 C53 C54 121.2(3)
C52 C53 H53 119.4
N3 C21 C20 115.6(3)
N3 C21 C22 121.3(4)
C22 C21 C20 123.1(3)
O15 C87 Ca1 94.4(2)
O15 C87 C88 116.0(3)
O16 C87 Ca1 31.93(16)
O16 C87 O15 126.3(3)
O16 C87 C88 117.6(3)
C88 C87 Ca1 149.4(3)
C14 C15 H15 119.0
C16 C15 C14 122.1(3)
C16 C15 H15 119.0
C7 C2 C1 122.9(3)
C3 C2 C7 119.2(3)
C3 C2 C1 117.8(4)
C36 C35 H35 119.1
C34 C35 H35 119.1
C34 C35 C36 121.9(3)
C2 C3 H3 119.2
C4 C3 C2 121.6(4)
C4 C3 H3 119.2
N1 C42 H42 118.8
N1 C42 C41 122.4(4)
C41 C42 H42 118.8
O5 C1 Ca1 88.9(2)
O5 C1 C2 118.4(3)
O6 C1 Ca1 35.94(18)
O6 C1 O5 124.4(3)
O6 C1 C2 117.2(3)
C2 C1 Ca1 152.4(2)
C44 C45 H45 120.5
C46 C45 C44 119.1(3)
C46 C45 H45 120.5
C31 C36 C37 121.4(3)
C35 C36 C31 118.4(3)
C35 C36 C37 120.2(3)
C81 C86 H86 119.3
C85 C86 C81 121.4(3)
C85 C86 H86 119.3
C15 C16 H16 120.6
C17 C16 C15 118.8(3)
C17 C16 H16 120.6
C80 C75 C74 124.2(3)
C76 C75 C74 116.1(3)
C76 C75 C80 119.6(3)
C38 C39 H39 120.6
C40 C39 C38 118.8(3)
C40 C39 H39 120.6
C75 C80 C81 125.5(3)
C79 C80 C81 116.8(3)
C79 C80 C75 117.7(3)
N4 C30 H30 118.9
N4 C30 C29 122.3(4)
C29 C30 H30 118.9
C75 C76 H76 119.2
C77 C76 C75 121.5(4)
C77 C76 H76 119.2
C62 C67 C68 123.9(3)
C66 C67 C62 117.2(4)
C66 C67 C68 118.7(4)
C35 C34 H34 120.2
C33 C34 C35 119.7(4)
C33 C34 H34 120.2
C47 C46 H46 120.8
C45 C46 C47 118.3(3)
C45 C46 H46 120.8
C57 C58 H58 120.3
C59 C58 C57 119.4(3)
C59 C58 H58 120.3
C7 C6 H6 119.5
C5 C6 C7 120.9(4)
C5 C6 H6 119.5
C60 C59 H59 119.7
C58 C59 C60 120.7(3)
C58 C59 H59 119.7
C113 O17 Ca1 122.3(5)
C113 O17 C116 110.9(7)
C116 O17 Ca1 120.5(5)
C31 C32 H32 118.9
C33 C32 C31 122.1(3)
C33 C32 H32 118.9
C26 C27 H27 121.0
C28 C27 H27 121.0
C28 C27 C26 117.9(4)
C39 C40 H40 120.3
C41 C40 C39 119.4(3)
C41 C40 H40 120.3
C42 C41 H41 120.6
C40 C41 C42 118.7(3)
C40 C41 H41 120.6
C50 C51 H51 120.3
C52 C51 C50 119.4(3)
C52 C51 H51 120.3
C16 C17 H17 120.0
C16 C17 C18 120.0(3)
C18 C17 H17 120.0
C6 C5 H5 119.8
C4 C5 C6 120.4(4)
C4 C5 H5 119.8
C82 C83 H83 119.7
C82 C83 C84 120.6(4)
C84 C83 H83 119.7
C53 C52 H52 120.0
C51 C52 C53 120.0(3)
C51 C52 H52 120.0
C19 C18 H18 118.9
C17 C18 C19 122.3(3)
C17 C18 H18 118.9
N4 C26 C20 112.9(3)
N4 C26 C27 121.6(3)
C27 C26 C20 125.5(4)
C80 C79 H79 119.0
C78 C79 C80 122.0(4)
C78 C79 H79 119.0
C86 C85 H85 120.1
C84 C85 C86 119.8(4)
C84 C85 H85 120.1
C76 C77 H77 120.4
C76 C77 C78 119.2(4)
C78 C77 H77 120.4
C62 C63 H63 119.5
C64 C63 C62 121.0(5)
C64 C63 H63 119.5
C30 C29 H29 120.8
C28 C29 C30 118.3(4)
C28 C29 H29 120.8
C69 C68 C67 121.8(4)
C69 C68 C73 117.6(5)
C73 C68 C67 120.5(4)
C95 C94 C93 121.3(4)
C95 C94 C99 117.1(4)
C99 C94 C93 121.5(4)
C3 C4 H4 120.2
C5 C4 C3 119.5(4)
C5 C4 H4 120.2
N3 C25 H25 118.4
N3 C25 C24 123.2(4)
C24 C25 H25 118.4
C102 C101 C100 117.3(4)
C102 C101 C106 120.7(4)
C106 C101 C100 121.7(4)
C83 C84 H84 120.2
C85 C84 C83 119.6(4)
C85 C84 H84 120.2
C34 C33 H33 120.4
C32 C33 C34 119.2(3)
C32 C33 H33 120.4
C27 C28 H28 120.0
C29 C28 C27 120.0(4)
C29 C28 H28 120.0
C79 C78 C77 119.9(4)
C79 C78 H78 120.0
C77 C78 H78 120.0
C88 C89 H89 119.5
C88 C89 C90 121.1(4)
C90 C89 H89 119.5
C21 C22 H22 120.6
C23 C22 C21 118.7(4)
C23 C22 H22 120.6
C68 C69 H69 119.5
C68 C69 C70 121.0(4)
C70 C69 H69 119.5
C68 C73 H73 119.7
C72 C73 C68 120.6(5)
C72 C73 H73 119.7
C89 C88 C87 117.4(3)
C89 C88 C93 120.2(4)
C93 C88 C87 122.1(4)
C94 C95 H95 119.3
C96 C95 C94 121.5(5)
C96 C95 H95 119.3
C88 C93 C94 123.4(4)
C92 C93 C94 118.9(4)
C92 C93 C88 117.7(4)
C101 C102 H102 119.9
C101 C102 C103 120.1(5)
C103 C102 H102 119.9
C73 C72 H72 119.6
C71 C72 C73 120.9(5)
C71 C72 H72 119.6
C25 C24 H24 121.1
C23 C24 C25 117.7(4)
C23 C24 H24 121.1
C22 C23 H23 119.9
C24 C23 C22 120.1(4)
C24 C23 H23 119.9
C94 C99 H99 119.7
C94 C99 C98 120.6(5)
C98 C99 H99 119.7
C101 C106 C107 122.6(5)
C105 C106 C101 117.5(6)
C105 C106 C107 119.8(5)
C95 C96 H96 119.6
C97 C96 C95 120.7(5)
C97 C96 H96 119.6
C69 C70 H70 120.0
C71 C70 C69 119.9(6)
C71 C70 H70 120.0
C67 C66 H66 119.0
C65 C66 C67 122.0(5)
C65 C66 H66 119.0
C63 C64 H64 120.2
C65 C64 C63 119.7(5)
C65 C64 H64 120.2
C89 C90 H90 120.4
C91 C90 C89 119.2(5)
C91 C90 H90 120.4
C96 C97 H97 120.6
C98 C97 C96 118.9(5)
C98 C97 H97 120.6
C93 C92 H92 119.2
C91 C92 C93 121.6(4)
C91 C92 H92 119.2
C99 C98 H98 119.4
C97 C98 C99 121.1(5)
C97 C98 H98 119.4
C108 C107 C106 121.3(5)
C112 C107 C106 120.8(6)
C112 C107 C108 117.8(6)
C107 C108 H108 119.1
C109 C108 C107 121.8(5)
C109 C108 H108 119.1
C72 C71 C70 120.0(6)
C72 C71 H71 120.0
C70 C71 H71 120.0
C90 C91 C92 120.1(4)
C90 C91 H91 120.0
C92 C91 H91 120.0
C66 C65 H65 119.9
C64 C65 C66 120.1(4)
C64 C65 H65 119.9
C102 C103 H103 120.6
C104 C103 C102 118.9(6)
C104 C103 H103 120.6
C108 C109 H109 120.7
C110 C109 C108 118.5(7)
C110 C109 H109 120.7
C103 C104 H104 119.4
C105 C104 C103 121.2(5)
C105 C104 H104 119.4
C106 C105 H105 119.3
C104 C105 C106 121.4(6)
C104 C105 H105 119.3
C107 C112 H112 119.3
C111 C112 C107 121.4(7)
C111 C112 H112 119.3
H11A C115 H11B 108.8
C116 C115 H11A 110.7
C116 C115 H11B 110.7
C114 C115 H11A 110.7
C114 C115 H11B 110.7
C114 C115 C116 105.3(7)
H11I C117 H11J 108.1
H11K C117 H11L 107.1
Cl4 C117 H11I 109.6
Cl4 C117 H11J 109.6
Cl2 C117 H11I 109.6
Cl2 C117 H11J 109.6
Cl2 C117 Cl4 110.22(17)
Cl3 C117 H11K 107.8
Cl3 C117 H11L 107.8
Cl3 C117 Cl1 118.0(3)
Cl1 C117 H11K 107.8
Cl1 C117 H11L 107.8
C109 C110 H110 119.7
C109 C110 C111 120.7(8)
C111 C110 H110 119.7
O17 C113 H11C 110.8
O17 C113 H11D 110.8
O17 C113 C114 104.9(6)
H11C C113 H11D 108.8
C114 C113 H11C 110.8
C114 C113 H11D 110.8
O17 C116 C115 99.4(7)
O17 C116 H11E 111.9
O17 C116 H11F 111.9
C115 C116 H11E 111.9
C115 C116 H11F 111.9
H11E C116 H11F 109.6
C112 C111 C110 119.8(7)
C112 C111 H111 120.1
C110 C111 H111 120.1
C115 C114 C113 99.2(7)
C115 C114 H11G 111.9
C115 C114 H11H 111.9
C113 C114 H11G 111.9
C113 C114 H11H 111.9
H11G C114 H11H 109.6
Cl6 C119 Cl5 111.7(8)
Cl6 C119 H11M 109.3
Cl6 C119 H11N 109.3
Cl5 C119 H11M 109.3
Cl5 C119 H11N 109.3
H11M C119 H11N 107.9
C120 O18 C123 109.5(5)
O18 C123 H12A 112.1
O18 C123 H12B 112.1
O18 C123 C122 98.4(3)
H12A C123 H12B 109.7
C122 C123 H12A 112.1
C122 C123 H12B 112.1
O18 C120 H12C 113.2
O18 C120 H12D 113.3
O18 C120 C121 92.2(3)
H12C C120 H12D 110.6
C121 C120 H12C 113.3
C121 C120 H12D 113.3
C120 C121 H12E 107.9
C120 C121 H12F 107.9
H12E C121 H12F 107.2
C122 C121 C120 117.6(3)
C122 C121 H12E 107.9
C122 C121 H12F 107.9
C123 C122 H12G 111.7
C123 C122 H12H 111.7
C121 C122 C123 100.4(4)
C121 C122 H12G 111.7
C121 C122 H12H 111.7
H12G C122 H12H 109.4
Cl6 C118 Cl5 100.8(14)
Cl6 C118 H11O 111.6
Cl6 C118 H11P 111.6
Cl5 C118 H11O 111.6
Cl5 C118 H11P 111.6
H11O C118 H11P 109.4

loop_
_geom_bond_atom_site_label_1
_geom_bond_atom_site_label_2
_geom_bond_distance
Mn2 Mn1 3.2120(7)
Mn2 O1 2.147(2)
Mn2 O13 2.211(2)
Mn2 O3 2.148(2)
Mn2 O5 2.238(2)
Mn2 O7 2.160(2)
Mn2 N1 2.256(3)
Mn3 Mn1 3.1447(7)
Mn3 Mn4 2.7642(7)
Mn3 Ca1 3.4233(9)
Mn3 O1 1.906(2)
Mn3 O4 1.938(2)
Mn3 O15 2.000(2)
Mn3 O2 1.821(2)
Mn3 N4 2.245(3)
Mn1 O1 2.128(2)
Mn1 O3 2.104(2)
Mn1 O4 2.271(2)
Mn1 O12 2.164(2)
Mn1 N2 2.329(3)
Mn1 N3 2.225(3)
Mn4 Ca1 3.2951(9)
Mn4 O1 1.862(2)
Mn4 O14 1.977(2)
Mn4 O8 2.438(2)
Mn4 O10 1.957(2)
Mn4 O2 1.853(2)
Mn4 O11 2.207(2)
Ca1 O8 2.325(2)
Ca1 O2 2.201(3)
Ca1 O16 2.261(3)
Ca1 O9 2.312(3)
Ca1 O6 2.296(3)
Ca1 C100 3.204(4)
Ca1 C87 3.218(4)
Ca1 C1 3.189(4)
Ca1 O17 2.298(5)
O13 C48 1.237(4)
O3 C37 1.381(4)
O4 C20 1.396(4)
O14 C48 1.282(4)
O8 C74 1.272(4)
O10 C100 1.284(4)
O5 C1 1.267(4)
O7 C74 1.248(4)
O15 C87 1.277(4)
O12 C61 1.264(4)
O11 C61 1.250(4)
O16 C87 1.242(5)
N2 C43 1.348(4)
N2 C47 1.343(4)
O9 C100 1.229(5)
O6 C1 1.253(4)
N1 C38 1.342(4)
N1 C42 1.342(4)
N3 C21 1.347(4)
N3 C25 1.341(5)
N4 C30 1.340(5)
N4 C26 1.328(5)
C8 C9 1.390(5)
C8 C7 1.492(5)
C8 C13 1.401(4)
C49 C48 1.509(4)
C49 C54 1.398(4)
C49 C50 1.393(5)
C74 C75 1.517(5)
C12 C11 1.395(5)
C12 C13 1.382(5)
C12 C14 1.491(4)
C43 C44 1.391(4)
C43 C37 1.555(4)
C9 H9 0.9500
C9 C10 1.396(5)
C54 C55 1.479(5)
C54 C53 1.401(5)
C38 C37 1.545(4)
C38 C39 1.397(4)
C7 C2 1.413(5)
C7 C6 1.400(5)
C61 C62 1.521(5)
C11 H11 0.9500
C11 C10 1.394(4)
C13 H13 0.9500
C47 H47 0.9500
C47 C46 1.386(5)
C55 C56 1.394(5)
C55 C60 1.402(5)
C56 H56 0.9500
C56 C57 1.386(5)
C10 C31 1.494(5)
C62 C67 1.412(6)
C62 C63 1.397(6)
C44 H44 0.9500
C44 C45 1.387(5)
C57 H57 0.9500
C57 C58 1.393(5)
C82 H82 0.9500
C82 C81 1.396(5)
C82 C83 1.381(6)
C14 C19 1.411(5)
C14 C15 1.401(4)
C20 C19 1.552(4)
C20 C21 1.543(5)
C20 C26 1.555(5)
C81 C86 1.396(5)
C81 C80 1.484(5)
C60 H60 0.9500
C60 C59 1.385(5)
C31 C36 1.408(5)
C31 C32 1.402(5)
C37 C36 1.554(4)
C100 C101 1.505(5)
C19 C18 1.394(5)
C50 H50 0.9500
C50 C51 1.388(5)
C53 H53 0.9500
C53 C52 1.387(5)
C21 C22 1.393(5)
C87 C88 1.513(5)
C15 H15 0.9500
C15 C16 1.385(5)
C2 C3 1.399(5)
C2 C1 1.515(5)
C35 H35 0.9500
C35 C36 1.401(5)
C35 C34 1.390(5)
C3 H3 0.9500
C3 C4 1.379(6)
C42 H42 0.9500
C42 C41 1.387(5)
C45 H45 0.9500
C45 C46 1.383(6)
C86 H86 0.9500
C86 C85 1.388(6)
C16 H16 0.9500
C16 C17 1.379(5)
C75 C80 1.410(5)
C75 C76 1.395(5)
C39 H39 0.9500
C39 C40 1.394(5)
C80 C79 1.406(5)
C30 H30 0.9500
C30 C29 1.377(6)
C76 H76 0.9500
C76 C77 1.387(5)
C67 C68 1.474(7)
C67 C66 1.412(6)
C34 H34 0.9500
C34 C33 1.386(6)
C46 H46 0.9500
C58 H58 0.9500
C58 C59 1.381(6)
C6 H6 0.9500
C6 C5 1.397(6)
C59 H59 0.9500
O17 C113 1.355(9)
O17 C116 1.543(9)
C32 H32 0.9500
C32 C33 1.384(6)
C27 H27 0.9500
C27 C26 1.396(5)
C27 C28 1.393(6)
C40 H40 0.9500
C40 C41 1.374(6)
C41 H41 0.9500
C51 H51 0.9500
C51 C52 1.384(6)
C17 H17 0.9500
C17 C18 1.393(5)
C5 H5 0.9500
C5 C4 1.373(7)
C83 H83 0.9500
C83 C84 1.391(5)
C52 H52 0.9500
C18 H18 0.9500
C79 H79 0.9500
C79 C78 1.379(6)
C85 H85 0.9500
C85 C84 1.380(6)
C77 H77 0.9500
C77 C78 1.388(7)
C63 H63 0.9500
C63 C64 1.394(6)
C29 H29 0.9500
C29 C28 1.375(7)
C68 C69 1.388(6)
C68 C73 1.407(6)
C94 C95 1.392(6)
C94 C93 1.491(6)
C94 C99 1.400(6)
C4 H4 0.9500
C25 H25 0.9500
C25 C24 1.385(5)
C101 C102 1.387(7)
C101 C106 1.408(6)
C84 H84 0.9500
C33 H33 0.9500
C28 H28 0.9500
C78 H78 0.9500
C89 H89 0.9500
C89 C88 1.392(6)
C89 C90 1.396(6)
C22 H22 0.9500
C22 C23 1.389(7)
C69 H69 0.9500
C69 C70 1.388(7)
C73 H73 0.9500
C73 C72 1.388(9)
C88 C93 1.408(5)
C95 H95 0.9500
C95 C96 1.385(7)
C93 C92 1.402(6)
C102 H102 0.9500
C102 C103 1.399(6)
C72 H72 0.9500
C72 C71 1.349(9)
C24 H24 0.9500
C24 C23 1.378(7)
C23 H23 0.9500
C99 H99 0.9500
C99 C98 1.400(7)
C106 C107 1.473(9)
C106 C105 1.392(8)
C96 H96 0.9500
C96 C97 1.382(8)
C70 H70 0.9500
C70 C71 1.387(8)
C66 H66 0.9500
C66 C65 1.386(8)
C64 H64 0.9500
C64 C65 1.369(9)
C90 H90 0.9500
C90 C91 1.380(7)
C97 H97 0.9500
C97 C98 1.364(8)
C92 H92 0.9500
C92 C91 1.394(7)
C98 H98 0.9500
C107 C108 1.397(8)
C107 C112 1.386(8)
C108 H108 0.9500
C108 C109 1.395(9)
C71 H71 0.9500
C91 H91 0.9500
C65 H65 0.9500
C103 H103 0.9500
C103 C104 1.373(10)
C109 H109 0.9500
C109 C110 1.378(10)
C104 H104 0.9500
C104 C105 1.373(11)
C105 H105 0.9500
C112 H112 0.9500
C112 C111 1.377(12)
C115 H11A 0.9900
C115 H11B 0.9900
C115 C116 1.571(13)
C115 C114 1.476(10)
C117 H11I 0.9900
C117 H11J 0.9900
C117 H11K 0.9900
C117 H11L 0.9900
C117 Cl4 1.69999(12)
C117 Cl2 1.70002(11)
C117 Cl3 1.70001(11)
C117 Cl1 1.69999(11)
C110 H110 0.9500
C110 C111 1.392(13)
C113 H11C 0.9900
C113 H11D 0.9900
C113 C114 1.545(12)
C116 H11E 0.9900
C116 H11F 0.9900
C111 H111 0.9500
C114 H11G 0.9900
C114 H11H 0.9900
Cl6 C119 1.607(14)
Cl6 C118 1.75(3)
Cl5 C119 1.747(14)
Cl5 C118 1.85(3)
C119 H11M 0.9900
C119 H11N 0.9900
O18 C123 1.54000(11)
O18 C120 1.53999(12)
C123 H12A 0.9900
C123 H12B 0.9900
C123 C122 1.56999(12)
C120 H12C 0.9900
C120 H12D 0.9900
C120 C121 1.57000(12)
C121 H12E 0.9900
C121 H12F 0.9900
C121 C122 1.48000(11)
C122 H12G 0.9900
C122 H12H 0.9900
C118 H11O 0.9900
C118 H11P 0.9900
